data_1526779
loop_
_publ_author_name
'Teneze, N.'
'Mercurio, D.'
'Frit, B.'
'Trolliard, G.'

_publ_section_title
;
 Cation-deficient perovskite-related compounds (Ba, La)n Tin-1 O3n (n=4,5
 and 6): a Rietveld refinement from neutron powder diffraction data
;
_journal_name_full 'Materials Research Bulletin'
_journal_page_first 1603
_journal_page_last 1614
_journal_volume 35
_journal_year 2000
_chemical_formula_sum 'Ba2 La4 O18 Ti5'
_chemical_name_systematic 'Ba2 La4 (Ti5 O18)'
_space_group_IT_number 148
_symmetry_space_group_name_Hall '-R 3'
_symmetry_space_group_name_H-M 'R -3 :H'
_cell_angle_alpha 90
_cell_angle_beta 90
_cell_angle_gamma 120
_cell_formula_units_Z 3
_cell_length_a 5.5809
_cell_length_b 5.5809
_cell_length_c 41.05579
_cell_volume 1107.423
_citation_journal_id_ASTM MRBUAC
_cod_data_source_file Teneze_MRBUAC_2000_299.cif
_cod_data_source_block Ba2La4O18Ti5
_cod_database_code 1526779

loop_
_symmetry_equiv_pos_as_xyz
x,y,z
-y,x-y,z
-x+y,-x,z
-x,-y,-z
y,-x+y,-z
x-y,x,-z
x+2/3,y+1/3,z+1/3
-y+2/3,x-y+1/3,z+1/3
-x+y+2/3,-x+1/3,z+1/3
-x+2/3,-y+1/3,-z+1/3
y+2/3,-x+y+1/3,-z+1/3
x-y+2/3,x+1/3,-z+1/3
x+1/3,y+2/3,z+2/3
-y+1/3,x-y+2/3,z+2/3
-x+y+1/3,-x+2/3,z+2/3
-x+1/3,-y+2/3,-z+2/3
y+1/3,-x+y+2/3,-z+2/3
x-y+1/3,x+2/3,-z+2/3

loop_
_atom_site_label
_atom_site_type_symbol
_atom_site_fract_x
_atom_site_fract_y
_atom_site_fract_z
_atom_site_occupancy
_atom_site_U_iso_or_equiv
La3 La+3 0.3333 0.6667 0.0285 0.906 0.0
Ba1 Ba+2 0.6667 0.3333 0.1471 0.883 0.0
La2 La+3 0 0 0.0886 0.977 0.0
O3 O-2 0.8387 0.67 0.0271 1 0.0
O2 O-2 0.5072 0.9956 0.07934 1 0.0
Ba3 Ba+2 0.3333 0.6667 0.0285 0.094 0.0
Ti3 Ti+4 0 0 0 1 0.0
O1 O-2 0.1673 0.8353 0.13441 1 0.0
Ti2 Ti+4 0.6667 0.3333 0.0563 1 0.0
Ti1 Ti+4 0.3333 0.6667 0.1138 1 0.0
La1 La+3 0.6667 0.3333 0.1471 0.117 0.0
Ba2 Ba+2 0 0 0.0886 0.023 0.0
